data_9014042
loop_
_publ_author_name
'Carapezza, M.'
'Di Sanseverino, L. R.'

_publ_section_title
;
 Crystallography and genesis of double sulfates and their hydrates. II.
 Structure, powder pattern and thermoanalysis of cyanochroite, K2Cu(SO4)2*6H2O
;
_journal_name_full 'Mineralogica Petrographica Acta'
_journal_page_first 23
_journal_page_last 37
_journal_volume 14
_journal_year 1968
_chemical_compound_source Synthetic
_chemical_formula_sum 'Cu K2 O14 S2'
_chemical_name_mineral Cyanochroite
_space_group_IT_number 14
_symmetry_space_group_name_Hall '-P 2ybc'
_symmetry_space_group_name_H-M 'P 1 21/c 1'
_cell_angle_alpha 90
_cell_angle_beta 104.45
_cell_angle_gamma 90
_cell_length_a 6.159
_cell_length_b 12.131
_cell_length_c 9.086
_cell_formula_units_Z 2
_cell_volume 657.384
_database_code_amcsd 0019590
_exptl_crystal_density_diffrn 2.172
_cod_original_formula_sum 'Cu K2 S2 O14'
_cod_database_code 9014042

loop_
_space_group_symop_operation_xyz
x,y,z
x,1/2-y,1/2+z
-x,1/2+y,1/2-z
-x,-y,-z

loop_
_atom_site_aniso_label
_atom_site_aniso_U_11
_atom_site_aniso_U_22
_atom_site_aniso_U_33
_atom_site_aniso_U_12
_atom_site_aniso_U_13
_atom_site_aniso_U_23
Cu2+ 0.00955 0.02535 0.01451 0.00073 0.00904 -0.00216
K 0.00360 0.03131 0.01804 -0.00220 0.01037 -0.00216
S 0.00180 0.01789 0.00471 -0.00367 0.00372 -0.00270
O3 0.00559 0.01864 0.03843 0.00403 0.00399 -0.01406
O4 0.02289 0.04026 0.00392 -0.00990 0.00319 0.01514
O5 0.00162 0.02758 0.00980 -0.00623 0.00638 -0.01190
O6 0.00865 0.03653 0.02510 0.00183 0.01037 -0.00162
O7 0.00577 0.02833 0.01490 0.00220 0.00399 -0.00757
O8 0.00973 0.02237 0.01961 0.00293 0.00319 -0.00487
O9 0.00595 0.02460 0.00980 0.00733 -0.00505 -0.00324

loop_
_atom_site_label
_atom_site_fract_x
_atom_site_fract_y
_atom_site_fract_z
Cu2+ 0.00000 0.00000 0.00000
K 0.34228 0.34809 0.12377
S 0.72310 0.13644 0.40146
O3 0.58322 0.23545 0.39864
O4 0.74341 0.07502 0.54379
O5 0.60652 0.06450 0.27469
O6 0.94897 0.16835 0.38906
O7 0.16112 0.11336 0.16210
O8 0.03797 0.11906 -0.18691
O9 0.28811 -0.06414 -0.00291

loop_
_cod_related_entry_id
_cod_related_entry_database
_cod_related_entry_code
1 AMCSD 0019590
